data_7219538
loop_
_publ_author_name
'Egorova, Elena'
'Druzhkov, Nikolai'
'Shavyrin, Andrey'
'Cherkasov, Anton'
'Abakumov, Gleb Arsent'evich'
'Fedorov, Alexey'

_publ_section_title
;
 The 13 group metal complexes of sterically-hindered substituted
 iminophenol. Synthesis and structure.
;
_journal_name_full 'RSC Adv.'
_journal_paper_doi 10.1039/C4RA15793A
_journal_year 2015
_chemical_formula_sum 'C32 H49 In N2 O'
_chemical_formula_weight 592.55
_chemical_name_systematic
; 
 ? 
;
_space_group_IT_number 14
_symmetry_cell_setting monoclinic
_symmetry_space_group_name_Hall '-P 2ybc'
_symmetry_space_group_name_H-M 'P 1 21/c 1'
_atom_sites_solution_hydrogens geom
_atom_sites_solution_primary direct
_atom_sites_solution_secondary difmap
_audit_creation_method SHELXL-97
_audit_update_record
;
2014-11-18 deposited with the CCDC.
2015-02-10 downloaded from the CCDC.
;
_cell_angle_alpha 90.00
_cell_angle_beta 97.4420(10)
_cell_angle_gamma 90.00
_cell_formula_units_Z 4
_cell_length_a 9.3801(7)
_cell_length_b 9.5414(7)
_cell_length_c 34.908(3)
_cell_measurement_reflns_used 900
_cell_measurement_temperature 100(2)
_cell_measurement_theta_max 30
_cell_measurement_theta_min 2
_cell_volume 3097.9(4)
_computing_cell_refinement 'Bruker SMART'
_computing_data_collection 'Bruker SMART'
_computing_data_reduction 'Bruker SHELXTL'
_computing_molecular_graphics 'Bruker SHELXTL'
_computing_publication_material 'Bruker SHELXTL'
_computing_structure_refinement 'SHELXL-97 (Sheldrick, 1997)'
_computing_structure_solution 'SHELXS-97 (Sheldrick, 1990)'
_diffrn_ambient_temperature 100(2)
_diffrn_measured_fraction_theta_full 0.992
_diffrn_measured_fraction_theta_max 0.992
_diffrn_measurement_device_type 'CCD area detector'
_diffrn_measurement_method 'omega scans'
_diffrn_radiation_monochromator graphite
_diffrn_radiation_source 'fine-focus sealed tube'
_diffrn_radiation_type MoK\a
_diffrn_radiation_wavelength 0.71073
_diffrn_reflns_av_R_equivalents 0.0403
_diffrn_reflns_av_sigmaI/netI 0.0316
_diffrn_reflns_limit_h_max 11
_diffrn_reflns_limit_h_min -11
_diffrn_reflns_limit_k_max 11
_diffrn_reflns_limit_k_min -11
_diffrn_reflns_limit_l_max 43
_diffrn_reflns_limit_l_min -43
_diffrn_reflns_number 25613
_diffrn_reflns_theta_full 26.00
_diffrn_reflns_theta_max 26.00
_diffrn_reflns_theta_min 2.19
_exptl_absorpt_coefficient_mu 0.788
_exptl_absorpt_correction_T_max 0.9469
_exptl_absorpt_correction_T_min 0.6802
_exptl_absorpt_correction_type multi-scan
_exptl_absorpt_process_details 'SADABS (Sheldrick, 2008a)'
_exptl_crystal_colour dark_red
_exptl_crystal_density_diffrn 1.270
_exptl_crystal_density_method 'not measured'
_exptl_crystal_description plate
_exptl_crystal_F_000 1248
_exptl_crystal_size_max 0.53
_exptl_crystal_size_mid 0.20
_exptl_crystal_size_min 0.07
_refine_diff_density_max 2.066
_refine_diff_density_min -1.054
_refine_diff_density_rms 0.088
_refine_ls_extinction_method none
_refine_ls_goodness_of_fit_ref 1.158
_refine_ls_hydrogen_treatment constr
_refine_ls_matrix_type full
_refine_ls_number_parameters 352
_refine_ls_number_reflns 6058
_refine_ls_number_restraints 12
_refine_ls_restrained_S_all 1.164
_refine_ls_R_factor_all 0.0492
_refine_ls_R_factor_gt 0.0434
_refine_ls_shift/su_max 0.001
_refine_ls_shift/su_mean 0.000
_refine_ls_structure_factor_coef Fsqd
_refine_ls_weighting_details 'calc w=1/[\s^2^(Fo^2^)+(0.0446P)^2^+5.2746P] where P=(Fo^2^+2Fc^2^)/3'
_refine_ls_weighting_scheme calc
_refine_ls_wR_factor_gt 0.1009
_refine_ls_wR_factor_ref 0.1029
_reflns_number_gt 5468
_reflns_number_total 6058
_reflns_threshold_expression >2sigma(I)
_cod_data_source_file c4ra15793a1.cif
_cod_data_source_block indado
_cod_depositor_comments
;
The following automatic conversions were performed:

'_symmetry_cell_setting' value 'Monoclinic' changed to 'monoclinic'
according to
/usr/data/users/saulius/crontab/automatic-downloads/rss-feeds/RSC/lib/dictionaries/cif_core.dic
dictionary named 'cif_core.dic' version 2.4.2 from 2011-04-26.

Automatic conversion script
Id: cif_fix_values 3008 2015-01-20 13:52:24Z robertas 
;
_cod_original_sg_symbol_H-M P2(1)/c
_cod_database_code 7219538

loop_
_symmetry_equiv_pos_as_xyz
'x, y, z'
'-x, y+1/2, -z+1/2'
'-x, -y, -z'
'x, -y-1/2, z-1/2'

loop_
_atom_site_label
_atom_site_type_symbol
_atom_site_fract_x
_atom_site_fract_y
_atom_site_fract_z
_atom_site_U_iso_or_equiv
_atom_site_adp_type
_atom_site_occupancy
_atom_site_symmetry_multiplicity
_atom_site_calc_flag
_atom_site_refinement_flags
_atom_site_disorder_assembly
_atom_site_disorder_group
In1 In 0.549988(19) -0.232738(18) -0.098724(5) 0.01931(5) Uani 1 1 d . . .
O1 O 0.6652(2) -0.07321(19) -0.12806(6) 0.0232(4) Uani 1 1 d . . .
N1 N 0.3898(2) -0.1439(2) -0.14911(6) 0.0195(5) Uani 1 1 d . . .
N2 N 0.3077(2) -0.3341(2) -0.10063(6) 0.0190(5) Uani 1 1 d . . .
C1 C 0.4444(3) -0.0295(3) -0.16751(8) 0.0188(6) Uani 1 1 d . . .
C2 C 0.5898(3) 0.0051(3) -0.15391(8) 0.0193(6) Uani 1 1 d . . .
C3 C 0.6509(3) 0.1264(3) -0.16971(8) 0.0191(6) Uani 1 1 d . . .
C4 C 0.5636(3) 0.2063(3) -0.19629(8) 0.0213(6) Uani 1 1 d . . .
H4A H 0.6045 0.2861 -0.2069 0.026 Uiso 1 1 calc R . .
C5 C 0.4174(3) 0.1763(3) -0.20850(8) 0.0211(6) Uani 1 1 d . A .
C6 C 0.3598(3) 0.0581(3) -0.19403(7) 0.0200(6) Uani 1 1 d . . .
H6A H 0.2619 0.0350 -0.2020 0.024 Uiso 1 1 calc R . .
C7 C 0.8088(3) 0.1656(3) -0.15692(8) 0.0203(6) Uani 1 1 d . . .
C8 C 0.8320(3) 0.1973(3) -0.11329(8) 0.0234(6) Uani 1 1 d . . .
H8A H 0.8003 0.1170 -0.0991 0.035 Uiso 1 1 calc R . .
H8B H 0.7763 0.2804 -0.1080 0.035 Uiso 1 1 calc R . .
H8C H 0.9343 0.2148 -0.1050 0.035 Uiso 1 1 calc R . .
C9 C 0.9080(3) 0.0438(3) -0.16568(9) 0.0245(6) Uani 1 1 d . . .
H9A H 0.8810 -0.0413 -0.1527 0.037 Uiso 1 1 calc R . .
H9B H 1.0080 0.0679 -0.1563 0.037 Uiso 1 1 calc R . .
H9C H 0.8980 0.0276 -0.1936 0.037 Uiso 1 1 calc R . .
C10 C 0.8550(3) 0.2964(3) -0.17773(9) 0.0268(7) Uani 1 1 d . . .
H10A H 0.7956 0.3763 -0.1720 0.040 Uiso 1 1 calc R . .
H10B H 0.8427 0.2795 -0.2057 0.040 Uiso 1 1 calc R . .
H10C H 0.9562 0.3169 -0.1688 0.040 Uiso 1 1 calc R . .
C11 C 0.3274(3) 0.2721(3) -0.23773(9) 0.0264(6) Uani 1 1 d . . .
C12 C 0.3481(7) 0.2232(5) -0.27919(14) 0.0410(14) Uani 0.679(5) 1 d P A 1
H12A H 0.3231 0.1237 -0.2822 0.061 Uiso 0.679(5) 1 calc PR A 1
H12B H 0.4486 0.2368 -0.2833 0.061 Uiso 0.679(5) 1 calc PR A 1
H12C H 0.2855 0.2783 -0.2982 0.061 Uiso 0.679(5) 1 calc PR A 1
C13 C 0.1705(6) 0.2722(6) -0.23177(17) 0.0438(12) Uani 0.679(5) 1 d PU A 1
H13A H 0.1295 0.1790 -0.2376 0.066 Uiso 0.679(5) 1 calc PR A 1
H13B H 0.1183 0.3415 -0.2490 0.066 Uiso 0.679(5) 1 calc PR A 1
H13C H 0.1620 0.2963 -0.2049 0.066 Uiso 0.679(5) 1 calc PR A 1
C14 C 0.3789(6) 0.4279(5) -0.23380(14) 0.0355(13) Uani 0.679(5) 1 d P A 1
H14A H 0.4776 0.4347 -0.2400 0.053 Uiso 0.679(5) 1 calc PR A 1
H14B H 0.3758 0.4600 -0.2072 0.053 Uiso 0.679(5) 1 calc PR A 1
H14C H 0.3155 0.4867 -0.2517 0.053 Uiso 0.679(5) 1 calc PR A 1
C12' C 0.3816(17) 0.2681(12) -0.2742(3) 0.0410(14) Uani 0.321(5) 1 d P A 2
H12D H 0.3939 0.1704 -0.2818 0.061 Uiso 0.321(5) 1 calc PR A 2
H12E H 0.4745 0.3164 -0.2720 0.061 Uiso 0.321(5) 1 calc PR A 2
H12F H 0.3135 0.3148 -0.2938 0.061 Uiso 0.321(5) 1 calc PR A 2
C13' C 0.1693(12) 0.2141(14) -0.2479(4) 0.0438(12) Uani 0.321(5) 1 d PU A 2
H13D H 0.1729 0.1175 -0.2573 0.066 Uiso 0.321(5) 1 calc PR A 2
H13E H 0.1166 0.2727 -0.2680 0.066 Uiso 0.321(5) 1 calc PR A 2
H13F H 0.1205 0.2161 -0.2247 0.066 Uiso 0.321(5) 1 calc PR A 2
C14' C 0.3243(14) 0.4169(11) -0.2213(3) 0.0355(13) Uani 0.321(5) 1 d P A 2
H14D H 0.2638 0.4176 -0.2004 0.053 Uiso 0.321(5) 1 calc PR A 2
H14E H 0.2849 0.4823 -0.2416 0.053 Uiso 0.321(5) 1 calc PR A 2
H14F H 0.4222 0.4456 -0.2111 0.053 Uiso 0.321(5) 1 calc PR A 2
C15 C 0.2792(3) -0.2205(3) -0.16162(8) 0.0206(6) Uani 1 1 d . . .
C16 C 0.2260(3) -0.3158(3) -0.13243(8) 0.0209(6) Uani 1 1 d . . .
C17 C 0.1989(3) -0.2187(3) -0.20176(8) 0.0260(6) Uani 1 1 d . . .
H17A H 0.2622 -0.1837 -0.2199 0.039 Uiso 1 1 calc R . .
H17B H 0.1149 -0.1572 -0.2024 0.039 Uiso 1 1 calc R . .
H17C H 0.1673 -0.3139 -0.2092 0.039 Uiso 1 1 calc R . .
C18 C 0.0777(3) -0.3771(4) -0.14176(9) 0.0335(8) Uani 1 1 d . . .
H18A H 0.0504 -0.4242 -0.1188 0.050 Uiso 1 1 calc R . .
H18B H 0.0773 -0.4451 -0.1628 0.050 Uiso 1 1 calc R . .
H18C H 0.0089 -0.3020 -0.1497 0.050 Uiso 1 1 calc R . .
C19 C 0.2606(3) -0.4020(3) -0.06770(8) 0.0201(6) Uani 1 1 d . . .
C20 C 0.1863(3) -0.3219(3) -0.04293(8) 0.0248(6) Uani 1 1 d . . .
C21 C 0.1566(3) -0.3829(3) -0.00887(9) 0.0296(7) Uani 1 1 d . . .
H21A H 0.1078 -0.3298 0.0084 0.036 Uiso 1 1 calc R . .
C22 C 0.1966(3) -0.5200(3) 0.00051(9) 0.0323(7) Uani 1 1 d . . .
H22A H 0.1761 -0.5600 0.0241 0.039 Uiso 1 1 calc R . .
C23 C 0.2666(3) -0.5980(3) -0.02487(9) 0.0311(7) Uani 1 1 d . . .
H23A H 0.2920 -0.6924 -0.0187 0.037 Uiso 1 1 calc R . .
C24 C 0.3006(3) -0.5411(3) -0.05915(8) 0.0232(6) Uani 1 1 d . . .
C25 C 0.1338(4) -0.1724(3) -0.05253(10) 0.0358(8) Uani 1 1 d . . .
H25A H 0.1760 -0.1408 -0.0760 0.043 Uiso 1 1 calc R . .
C26 C -0.0298(4) -0.1700(4) -0.06201(11) 0.0459(10) Uani 1 1 d . . .
H26A H -0.0597 -0.2373 -0.0827 0.069 Uiso 1 1 calc R . .
H26B H -0.0611 -0.0757 -0.0705 0.069 Uiso 1 1 calc R . .
H26C H -0.0735 -0.1953 -0.0389 0.069 Uiso 1 1 calc R . .
C27 C 0.1801(4) -0.0694(4) -0.01998(13) 0.0518(11) Uani 1 1 d . . .
H27A H 0.2852 -0.0693 -0.0143 0.078 Uiso 1 1 calc R . .
H27B H 0.1383 -0.0974 0.0032 0.078 Uiso 1 1 calc R . .
H27C H 0.1466 0.0248 -0.0278 0.078 Uiso 1 1 calc R . .
C28 C 0.3743(3) -0.6312(3) -0.08667(9) 0.0286(7) Uani 1 1 d . . .
H28A H 0.4125 -0.5677 -0.1057 0.034 Uiso 1 1 calc R . .
C29 C 0.2661(4) -0.7311(4) -0.10908(11) 0.0479(10) Uani 1 1 d . . .
H29A H 0.3131 -0.7827 -0.1282 0.072 Uiso 1 1 calc R . .
H29B H 0.1853 -0.6771 -0.1222 0.072 Uiso 1 1 calc R . .
H29C H 0.2305 -0.7975 -0.0911 0.072 Uiso 1 1 calc R . .
C30 C 0.4996(4) -0.7155(3) -0.06633(11) 0.0381(8) Uani 1 1 d . . .
H30A H 0.5703 -0.6516 -0.0526 0.057 Uiso 1 1 calc R . .
H30B H 0.5448 -0.7690 -0.0855 0.057 Uiso 1 1 calc R . .
H30C H 0.4643 -0.7801 -0.0479 0.057 Uiso 1 1 calc R . .
C31 C 0.5507(3) -0.1358(3) -0.04368(9) 0.0296(7) Uani 1 1 d . . .
H31A H 0.6502 -0.1202 -0.0320 0.044 Uiso 1 1 calc R . .
H31B H 0.5020 -0.1968 -0.0269 0.044 Uiso 1 1 calc R . .
H31C H 0.5003 -0.0457 -0.0469 0.044 Uiso 1 1 calc R . .
C32 C 0.6511(3) -0.4121(3) -0.12135(9) 0.0293(7) Uani 1 1 d . . .
H32A H 0.7403 -0.3828 -0.1309 0.044 Uiso 1 1 calc R . .
H32B H 0.5859 -0.4531 -0.1426 0.044 Uiso 1 1 calc R . .
H32C H 0.6731 -0.4819 -0.1008 0.044 Uiso 1 1 calc R . .

loop_
_atom_site_aniso_label
_atom_site_aniso_U_11
_atom_site_aniso_U_22
_atom_site_aniso_U_33
_atom_site_aniso_U_23
_atom_site_aniso_U_13
_atom_site_aniso_U_12
In1 0.01797(9) 0.01216(9) 0.02718(10) 0.00242(7) 0.00062(7) 0.00052(7)
O1 0.0191(9) 0.0175(9) 0.0314(10) 0.0072(8) -0.0028(8) -0.0027(7)
N1 0.0163(10) 0.0142(10) 0.0282(12) -0.0005(9) 0.0030(9) 0.0008(8)
N2 0.0161(10) 0.0115(10) 0.0295(12) -0.0005(9) 0.0035(9) -0.0003(8)
C1 0.0185(12) 0.0144(12) 0.0235(13) -0.0006(10) 0.0031(10) 0.0013(10)
C2 0.0197(12) 0.0147(12) 0.0233(13) -0.0009(10) 0.0020(10) 0.0024(10)
C3 0.0163(12) 0.0155(12) 0.0258(13) -0.0019(10) 0.0034(10) 0.0017(10)
C4 0.0229(13) 0.0155(12) 0.0263(13) 0.0034(10) 0.0065(11) 0.0023(10)
C5 0.0208(13) 0.0196(13) 0.0231(13) 0.0036(10) 0.0039(10) 0.0053(10)
C6 0.0162(12) 0.0206(13) 0.0231(13) -0.0008(10) 0.0024(10) 0.0044(10)
C7 0.0154(12) 0.0161(12) 0.0290(14) 0.0015(10) 0.0014(10) -0.0014(10)
C8 0.0197(13) 0.0199(13) 0.0306(15) -0.0018(11) 0.0029(11) -0.0024(11)
C9 0.0178(13) 0.0212(13) 0.0340(15) -0.0041(11) 0.0018(11) 0.0015(11)
C10 0.0215(13) 0.0236(14) 0.0352(15) 0.0032(12) 0.0028(12) -0.0034(11)
C11 0.0234(13) 0.0242(14) 0.0315(15) 0.0105(12) 0.0034(11) 0.0021(11)
C12 0.075(4) 0.014(3) 0.029(2) -0.0002(19) -0.012(2) -0.002(2)
C13 0.0307(17) 0.048(2) 0.052(2) 0.0246(18) 0.0043(17) 0.0055(18)
C14 0.049(3) 0.0244(19) 0.031(3) 0.0059(19) 0.000(2) 0.013(2)
C12' 0.075(4) 0.014(3) 0.029(2) -0.0002(19) -0.012(2) -0.002(2)
C13' 0.0307(17) 0.048(2) 0.052(2) 0.0246(18) 0.0043(17) 0.0055(18)
C14' 0.049(3) 0.0244(19) 0.031(3) 0.0059(19) 0.000(2) 0.013(2)
C15 0.0182(12) 0.0149(12) 0.0283(14) -0.0021(10) 0.0017(10) 0.0032(10)
C16 0.0186(12) 0.0143(12) 0.0299(14) -0.0023(10) 0.0034(11) -0.0019(10)
C17 0.0269(14) 0.0217(14) 0.0279(14) -0.0013(11) -0.0021(11) -0.0034(11)
C18 0.0246(15) 0.0381(17) 0.0361(17) 0.0057(13) -0.0027(13) -0.0137(13)
C19 0.0149(12) 0.0186(13) 0.0267(14) -0.0001(10) 0.0016(10) -0.0029(10)
C20 0.0217(13) 0.0205(13) 0.0327(15) -0.0025(11) 0.0053(11) -0.0042(11)
C21 0.0277(15) 0.0305(16) 0.0315(16) -0.0032(12) 0.0067(12) -0.0024(12)
C22 0.0280(15) 0.0387(17) 0.0311(16) 0.0089(13) 0.0073(12) 0.0016(13)
C23 0.0232(14) 0.0268(15) 0.0434(17) 0.0126(13) 0.0053(13) 0.0057(12)
C24 0.0150(12) 0.0215(13) 0.0332(15) 0.0046(11) 0.0037(11) 0.0022(10)
C25 0.0490(18) 0.0184(14) 0.0447(18) -0.0019(13) 0.0234(15) -0.0002(13)
C26 0.058(2) 0.0257(16) 0.048(2) -0.0027(15) -0.0141(17) 0.0168(16)
C27 0.0314(18) 0.0303(17) 0.095(3) -0.0303(18) 0.0127(18) -0.0017(14)
C28 0.0259(14) 0.0209(14) 0.0416(17) 0.0077(12) 0.0138(12) 0.0069(11)
C29 0.0389(19) 0.055(2) 0.050(2) -0.0182(17) 0.0050(16) 0.0086(17)
C30 0.0288(16) 0.0275(16) 0.058(2) 0.0018(15) 0.0065(15) 0.0092(13)
C31 0.0277(15) 0.0269(15) 0.0326(16) -0.0012(12) -0.0026(12) -0.0023(12)
C32 0.0265(14) 0.0186(13) 0.0442(17) -0.0013(12) 0.0095(13) 0.0023(11)

loop_
_atom_type_symbol
_atom_type_description
_atom_type_scat_dispersion_real
_atom_type_scat_dispersion_imag
_atom_type_scat_source
C C 0.0033 0.0016 'International Tables Vol C Tables 4.2.6.8 and 6.1.1.4'
H H 0.0000 0.0000 'International Tables Vol C Tables 4.2.6.8 and 6.1.1.4'
N N 0.0061 0.0033 'International Tables Vol C Tables 4.2.6.8 and 6.1.1.4'
O O 0.0106 0.0060 'International Tables Vol C Tables 4.2.6.8 and 6.1.1.4'
In In -0.7276 1.3100 'International Tables Vol C Tables 4.2.6.8 and 6.1.1.4'

loop_
_geom_angle_atom_site_label_1
_geom_angle_atom_site_label_2
_geom_angle_atom_site_label_3
_geom_angle
C31 In1 C32 136.44(12)
C31 In1 O1 100.08(10)
C32 In1 O1 96.49(10)
C31 In1 N1 116.80(10)
C32 In1 N1 106.54(10)
O1 In1 N1 72.71(7)
C31 In1 N2 95.17(10)
C32 In1 N2 97.27(10)
O1 In1 N2 140.18(7)
N1 In1 N2 67.57(8)
C2 O1 In1 117.58(17)
C15 N1 C1 127.6(2)
C15 N1 In1 117.41(18)
C1 N1 In1 113.21(16)
C16 N2 C19 123.0(2)
C16 N2 In1 114.69(18)
C19 N2 In1 122.24(16)
N1 C1 C6 123.7(2)
N1 C1 C2 114.8(2)
C6 C1 C2 120.9(2)
O1 C2 C1 120.5(2)
O1 C2 C3 121.3(2)
C1 C2 C3 118.2(2)
C4 C3 C2 118.1(2)
C4 C3 C7 121.7(2)
C2 C3 C7 120.2(2)
C3 C4 C5 123.9(2)
C6 C5 C4 117.9(2)
C6 C5 C11 121.6(2)
C4 C5 C11 120.5(2)
C5 C6 C1 120.8(2)
C10 C7 C3 112.4(2)
C10 C7 C8 107.2(2)
C3 C7 C8 110.1(2)
C10 C7 C9 107.7(2)
C3 C7 C9 110.0(2)
C8 C7 C9 109.4(2)
C12' C11 C14' 113.1(7)
C12' C11 C13 125.9(6)
C14' C11 C13 83.0(6)
C12' C11 C5 110.3(6)
C14' C11 C5 109.3(5)
C13 C11 C5 111.7(3)
C12' C11 C12 20.5(5)
C14' C11 C12 130.1(5)
C13 C11 C12 111.6(4)
C5 C11 C12 108.4(3)
C12' C11 C14 87.8(5)
C14' C11 C14 27.2(5)
C13 C11 C14 106.4(4)
C5 C11 C14 111.7(3)
C12 C11 C14 107.0(3)
C12' C11 C13' 102.8(7)
C14' C11 C13' 110.2(7)
C13 C11 C13' 29.5(5)
C5 C11 C13' 111.1(5)
C12 C11 C13' 85.0(6)
C14 C11 C13' 128.5(5)
N1 C15 C16 115.8(2)
N1 C15 C17 126.1(3)
C16 C15 C17 118.1(2)
N2 C16 C15 117.3(2)
N2 C16 C18 124.7(3)
C15 C16 C18 117.9(2)
C24 C19 C20 121.7(3)
C24 C19 N2 119.7(2)
C20 C19 N2 118.4(2)
C21 C20 C19 118.1(3)
C21 C20 C25 119.0(3)
C19 C20 C25 122.9(3)
C20 C21 C22 121.4(3)
C23 C22 C21 119.4(3)
C22 C23 C24 121.5(3)
C23 C24 C19 118.0(3)
C23 C24 C28 119.9(3)
C19 C24 C28 122.2(3)
C27 C25 C26 109.5(3)
C27 C25 C20 112.7(3)
C26 C25 C20 110.3(3)
C24 C28 C30 113.0(3)
C24 C28 C29 110.4(3)
C30 C28 C29 109.3(3)

loop_
_geom_bond_atom_site_label_1
_geom_bond_atom_site_label_2
_geom_bond_distance
In1 C31 2.132(3)
In1 C32 2.156(3)
In1 O1 2.1956(19)
In1 N1 2.320(2)
In1 N2 2.463(2)
O1 C2 1.307(3)
N1 C15 1.298(3)
N1 C1 1.397(3)
N2 C16 1.277(3)
N2 C19 1.438(4)
C1 C6 1.412(4)
C1 C2 1.423(4)
C2 C3 1.434(4)
C3 C4 1.384(4)
C3 C7 1.536(4)
C4 C5 1.412(4)
C5 C6 1.375(4)
C5 C11 1.538(4)
C7 C10 1.534(4)
C7 C8 1.540(4)
C7 C9 1.544(4)
C11 C12' 1.431(14)
C11 C14' 1.498(11)
C11 C13 1.513(6)
C11 C12 1.556(6)
C11 C14 1.564(6)
C11 C13' 1.580(12)
C15 C16 1.499(4)
C15 C17 1.502(4)
C16 C18 1.505(4)
C19 C24 1.401(4)
C19 C20 1.405(4)
C20 C21 1.384(4)
C20 C25 1.531(4)
C21 C22 1.388(5)
C22 C23 1.386(5)
C23 C24 1.388(4)
C24 C28 1.520(4)
C25 C27 1.522(5)
C25 C26 1.527(5)
C28 C30 1.522(4)
C28 C29 1.531(5)
